data_1555332
loop_
_publ_author_name
'Chen, Qi'
'Chen, Hao'
'Meng, Xiao'
'Ma, Yuguo'

_publ_section_title
;
 Lewis Acid Assisted Diels-Alder Reaction with Regio- and
 Stereoselectivity: Anti-1,4-Adducts with Rigid Scaffolds and Their
 Application in Explosives Sensing.
;
_journal_issue 20
_journal_name_full 'Organic letters'
_journal_page_first 5016
_journal_page_last 5019
_journal_paper_doi 10.1021/acs.orglett.5b02487
_journal_volume 17
_journal_year 2015
_chemical_formula_moiety 'C24 H15 F2 N O2'
_chemical_formula_sum 'C24 H15 F2 N O2'
_chemical_formula_weight 387.37
_space_group_crystal_system triclinic
_space_group_IT_number 2
_space_group_name_Hall '-P 1'
_space_group_name_H-M_alt 'P -1'
_atom_sites_solution_hydrogens geom
_atom_sites_solution_primary direct
_audit_creation_date 2015-05-18
_audit_creation_method
;
Olex2 1.2
(compiled 2015.01.26 svn.r3150 for OlexSys, GUI svn.r4998)
;
_cell_angle_alpha 84.646(13)
_cell_angle_beta 78.696(12)
_cell_angle_gamma 74.768(10)
_cell_formula_units_Z 2
_cell_length_a 8.126(3)
_cell_length_b 9.511(3)
_cell_length_c 12.210(4)
_cell_measurement_reflns_used 3117
_cell_measurement_temperature 173.1500
_cell_measurement_theta_max 27.4629
_cell_measurement_theta_min 2.2215
_cell_volume 892.0(5)
_computing_cell_refinement 'CrystalClear (Rigaku Inc., 2007)'
_computing_data_collection 'CrystalClear (Rigaku Inc., 2007)'
_computing_data_reduction 'CrystalClear (Rigaku Inc., 2007)'
_computing_molecular_graphics 'Olex2 (Dolomanov et al., 2009)'
_computing_publication_material 'CIFTAB (Sheldrick, 2013)'
_computing_structure_refinement 'SHELXL (Sheldrick, 2014)'
_computing_structure_solution
;
'SHELXT (Sheldrick, 2014)'
;
_diffrn_ambient_temperature 173.1500
_diffrn_detector_area_resol_mean 28.5714
_diffrn_measured_fraction_theta_full 0.993
_diffrn_measured_fraction_theta_max 0.991
_diffrn_measurement_details
;
scan:
	Number of images: 360
	           Slice: -110.0000 - 70.0000
	     Image width: 0.5000
	        Exp time: 7.0000
	   Rotation axis: Omega
	           Omega: 0.0000
	             Chi: 45.0000
	             Phi: 90.0000
	             XTD: 40.1088
	          2theta: -20.1904
scan:
	Number of images: 346
	           Slice: -110.0000 - 63.0000
	     Image width: 0.5000
	        Exp time: 7.0000
	   Rotation axis: Omega
	           Omega: 0.0000
	             Chi: 45.0000
	             Phi: 270.0000
	             XTD: 40.1088
	          2theta: -20.1904
scan:
	Number of images: 272
	           Slice: -81.0000 - 55.0000
	     Image width: 0.5000
	        Exp time: 7.0000
	   Rotation axis: Omega
	           Omega: 0.0000
	             Chi: 45.0000
	             Phi: 0.0000
	             XTD: 40.1088
	          2theta: -20.1904
scan:
	Number of images: 200
	           Slice: -65.0000 - 35.0000
	     Image width: 0.5000
	        Exp time: 7.0000
	   Rotation axis: Omega
	           Omega: 0.0000
	             Chi: 45.0000
	             Phi: 180.0000
	             XTD: 40.1088
	          2theta: -20.1904
;
_diffrn_measurement_device
;
Saturn724+ (2x2 bin mode)
;
_diffrn_measurement_device_details
;
AFC10: Fixed Chi 2 circle
;
_diffrn_measurement_device_type 'Saturn724+ CCD'
_diffrn_measurement_method '\w scans at fixed \c = 45\%'
_diffrn_orient_matrix_type d*Trek
_diffrn_orient_matrix_UB_11 -0.0468
_diffrn_orient_matrix_UB_12 0.0663
_diffrn_orient_matrix_UB_13 -0.1011
_diffrn_orient_matrix_UB_21 0.0819
_diffrn_orient_matrix_UB_22 0.0615
_diffrn_orient_matrix_UB_23 0.0374
_diffrn_orient_matrix_UB_31 0.0522
_diffrn_orient_matrix_UB_32 -0.0522
_diffrn_orient_matrix_UB_33 -0.0393
_diffrn_radiation_detector CCD
_diffrn_radiation_monochromator 'Graphite Monochromator'
_diffrn_radiation_type MoK\a
_diffrn_radiation_wavelength 0.71073
_diffrn_reflns_av_R_equivalents 0.0309
_diffrn_reflns_av_unetI/netI 0.0277
_diffrn_reflns_Laue_measured_fraction_full 0.993
_diffrn_reflns_Laue_measured_fraction_max 0.991
_diffrn_reflns_limit_h_max 10
_diffrn_reflns_limit_h_min -10
_diffrn_reflns_limit_k_max 12
_diffrn_reflns_limit_k_min -12
_diffrn_reflns_limit_l_max 15
_diffrn_reflns_limit_l_min -15
_diffrn_reflns_number 12088
_diffrn_reflns_point_group_measured_fraction_full 0.993
_diffrn_reflns_point_group_measured_fraction_max 0.991
_diffrn_reflns_theta_full 26.000
_diffrn_reflns_theta_max 27.465
_diffrn_reflns_theta_min 2.640
_diffrn_source 'Sealed Tube'
_diffrn_source_current 30.0000
_diffrn_source_power 1.5000
_diffrn_source_voltage 50.0000
_exptl_absorpt_coefficient_mu 0.106
_exptl_absorpt_correction_T_max 1.0000
_exptl_absorpt_correction_T_min 0.7961
_exptl_absorpt_correction_type multi-scan
_exptl_absorpt_process_details 'CrystalClear (Rigaku Inc., 2007)'
_exptl_crystal_colour Colorless
_exptl_crystal_density_diffrn 1.442
_exptl_crystal_description block
_exptl_crystal_F_000 400
_exptl_crystal_size_max 0.68
_exptl_crystal_size_mid 0.37
_exptl_crystal_size_min 0.18
_refine_diff_density_max 0.268
_refine_diff_density_min -0.236
_refine_diff_density_rms 0.045
_refine_ls_extinction_method none
_refine_ls_goodness_of_fit_ref 1.107
_refine_ls_hydrogen_treatment constr
_refine_ls_matrix_type full
_refine_ls_number_parameters 262
_refine_ls_number_reflns 4047
_refine_ls_number_restraints 0
_refine_ls_restrained_S_all 1.107
_refine_ls_R_factor_all 0.0505
_refine_ls_R_factor_gt 0.0480
_refine_ls_shift/su_max 0.001
_refine_ls_shift/su_mean 0.000
_refine_ls_structure_factor_coef Fsqd
_refine_ls_weighting_details 'w=1/[\s^2^(Fo^2^)+(0.0566P)^2^+0.3449P] where P=(Fo^2^+2Fc^2^)/3'
_refine_ls_weighting_scheme calc
_refine_ls_wR_factor_gt 0.1232
_refine_ls_wR_factor_ref 0.1251
_reflns_Friedel_coverage 0.000
_reflns_number_gt 3870
_reflns_number_total 4047
_reflns_threshold_expression 'I > 2\s(I)'
_cod_data_source_file ol5b02487_si_003.cif
_cod_data_source_block sa4117
_cod_database_code 1555332
_shelxl_version_number 2013-4
_shelx_space_group_comment
;
The symmetry employed for this shelxl refinement is uniquely defined
by the following loop, which should always be used as a source of
symmetry information in preference to the above space-group names.
They are only intended as comments.
;
_diffrn_number_total 4049
_olex2_refinement_description
;
1. Fixed Uiso
 At 1.2 times of:
  All C(H) groups
2.a Ternary CH refined with riding coordinates:
 C11(H11), C12(H12), C13(H13), C14(H14)
2.b Aromatic/amide H refined with riding coordinates:
 C2(H2), C3(H3), C4(H4), C5(H5), C7(H7), C8(H8), C15(H15), C16(H16), C21(H21),
 C22(H22), C23(H23)
;
_olex2_submission_special_instructions 'No special instructions were received'

loop_
_space_group_symop_operation_xyz
'x, y, z'
'-x, -y, -z'

loop_
_atom_site_label
_atom_site_type_symbol
_atom_site_fract_x
_atom_site_fract_y
_atom_site_fract_z
_atom_site_U_iso_or_equiv
_atom_site_adp_type
_atom_site_occupancy
_atom_site_site_symmetry_order
_atom_site_calc_flag
_atom_site_refinement_flags_posn
F1 F 0.05390(14) 1.00240(10) 0.20524(8) 0.0419(3) Uani 1 1 d .
F2 F -0.05430(17) 0.56899(13) 0.12066(11) 0.0584(3) Uani 1 1 d .
O1 O 0.36720(14) 0.74676(12) 0.09651(9) 0.0330(3) Uani 1 1 d .
O2 O -0.03829(14) 0.60818(14) 0.36867(10) 0.0414(3) Uani 1 1 d .
N1 N 0.13574(15) 0.70067(13) 0.22304(10) 0.0255(3) Uani 1 1 d .
C1 C 0.53902(17) 0.22231(14) 0.47203(11) 0.0230(3) Uani 1 1 d .
C2 C 0.41796(18) 0.17152(15) 0.55632(12) 0.0263(3) Uani 1 1 d .
H2 H 0.3011 0.1977 0.5511 0.032 Uiso 1 1 calc R
C3 C 0.4710(2) 0.08471(16) 0.64492(12) 0.0298(3) Uani 1 1 d .
H3 H 0.3902 0.0517 0.6989 0.036 Uiso 1 1 calc R
C4 C 0.6476(2) 0.04474(15) 0.65513(13) 0.0307(3) Uani 1 1 d .
H4 H 0.6823 -0.0143 0.7158 0.037 Uiso 1 1 calc R
C5 C 0.76747(19) 0.09227(15) 0.57646(12) 0.0286(3) Uani 1 1 d .
H5 H 0.8832 0.0660 0.5845 0.034 Uiso 1 1 calc R
C6 C 0.71807(18) 0.18137(14) 0.48238(12) 0.0246(3) Uani 1 1 d .
C7 C 0.84084(18) 0.23317(15) 0.40060(13) 0.0281(3) Uani 1 1 d .
H7 H 0.9568 0.2077 0.4081 0.034 Uiso 1 1 calc R
C8 C 0.79151(18) 0.32011(15) 0.31085(13) 0.0281(3) Uani 1 1 d .
H8 H 0.8730 0.3543 0.2582 0.034 Uiso 1 1 calc R
C9 C 0.61621(17) 0.35731(14) 0.29896(12) 0.0241(3) Uani 1 1 d .
C10 C 0.49277(17) 0.31059(14) 0.37727(11) 0.0223(3) Uani 1 1 d .
C11 C 0.31054(17) 0.36803(14) 0.35158(12) 0.0241(3) Uani 1 1 d .
H11 H 0.2244 0.3303 0.4056 0.029 Uiso 1 1 calc R
C12 C 0.27710(17) 0.53763(14) 0.35328(11) 0.0239(3) Uani 1 1 d .
H12 H 0.2827 0.5657 0.4274 0.029 Uiso 1 1 calc R
C13 C 0.41393(17) 0.58958(14) 0.26401(11) 0.0237(3) Uani 1 1 d .
H13 H 0.4765 0.6437 0.2984 0.028 Uiso 1 1 calc R
C14 C 0.54294(18) 0.45378(15) 0.20479(12) 0.0251(3) Uani 1 1 d .
H14 H 0.6336 0.4808 0.1476 0.030 Uiso 1 1 calc R
C15 C 0.43354(19) 0.37700(15) 0.15681(12) 0.0288(3) Uani 1 1 d .
H15 H 0.4491 0.3618 0.0809 0.035 Uiso 1 1 calc R
C16 C 0.31334(19) 0.33322(15) 0.23236(12) 0.0283(3) Uani 1 1 d .
H16 H 0.2373 0.2852 0.2137 0.034 Uiso 1 1 calc R
C17 C 0.10416(18) 0.61546(15) 0.32153(12) 0.0273(3) Uani 1 1 d .
C18 C 0.31169(18) 0.68840(15) 0.18288(12) 0.0247(3) Uani 1 1 d .
C19 C 0.00202(18) 0.78299(16) 0.16598(12) 0.0280(3) Uani 1 1 d .
C20 C -0.03882(19) 0.93436(17) 0.15844(12) 0.0311(3) Uani 1 1 d .
C21 C -0.1673(2) 1.0163(2) 0.10296(14) 0.0388(4) Uani 1 1 d .
H21 H -0.1910 1.1176 0.0983 0.047 Uiso 1 1 calc R
C22 C -0.2592(2) 0.9442(2) 0.05476(16) 0.0482(5) Uani 1 1 d .
H22 H -0.3464 0.9978 0.0173 0.058 Uiso 1 1 calc R
C23 C -0.2247(3) 0.7943(2) 0.06085(17) 0.0519(5) Uani 1 1 d .
H23 H -0.2885 0.7466 0.0287 0.062 Uiso 1 1 calc R
C24 C -0.0936(2) 0.71616(19) 0.11569(15) 0.0399(4) Uani 1 1 d .

loop_
_atom_site_aniso_label
_atom_site_aniso_U_11
_atom_site_aniso_U_22
_atom_site_aniso_U_33
_atom_site_aniso_U_23
_atom_site_aniso_U_13
_atom_site_aniso_U_12
F1 0.0508(6) 0.0306(5) 0.0446(6) -0.0012(4) -0.0210(5) -0.0019(4)
F2 0.0794(8) 0.0470(6) 0.0654(8) 0.0128(5) -0.0353(7) -0.0334(6)
O1 0.0298(5) 0.0337(6) 0.0318(6) 0.0086(4) -0.0038(4) -0.0060(4)
O2 0.0243(5) 0.0484(7) 0.0393(6) 0.0144(5) 0.0011(5) 0.0016(5)
N1 0.0230(6) 0.0260(6) 0.0253(6) 0.0034(4) -0.0065(5) -0.0025(5)
C1 0.0248(6) 0.0172(6) 0.0257(7) -0.0027(5) -0.0052(5) -0.0021(5)
C2 0.0269(7) 0.0233(6) 0.0276(7) -0.0023(5) -0.0042(5) -0.0045(5)
C3 0.0357(8) 0.0258(7) 0.0263(7) 0.0000(5) -0.0028(6) -0.0076(6)
C4 0.0402(8) 0.0220(7) 0.0291(7) 0.0022(5) -0.0116(6) -0.0036(6)
C5 0.0294(7) 0.0229(7) 0.0320(7) -0.0023(5) -0.0112(6) 0.0007(5)
C6 0.0258(6) 0.0186(6) 0.0284(7) -0.0033(5) -0.0071(5) -0.0013(5)
C7 0.0206(6) 0.0256(7) 0.0360(8) -0.0016(6) -0.0055(6) -0.0014(5)
C8 0.0223(6) 0.0247(7) 0.0335(7) 0.0007(5) -0.0005(5) -0.0033(5)
C9 0.0240(6) 0.0194(6) 0.0264(7) -0.0013(5) -0.0036(5) -0.0016(5)
C10 0.0226(6) 0.0178(6) 0.0257(7) -0.0020(5) -0.0052(5) -0.0027(5)
C11 0.0222(6) 0.0222(6) 0.0268(7) 0.0024(5) -0.0059(5) -0.0040(5)
C12 0.0246(6) 0.0223(6) 0.0221(6) -0.0008(5) -0.0044(5) -0.0011(5)
C13 0.0240(6) 0.0217(6) 0.0248(6) 0.0002(5) -0.0060(5) -0.0038(5)
C14 0.0240(6) 0.0234(6) 0.0240(6) 0.0014(5) -0.0017(5) -0.0021(5)
C15 0.0339(7) 0.0258(7) 0.0243(7) -0.0039(5) -0.0074(6) -0.0010(6)
C16 0.0316(7) 0.0231(7) 0.0318(7) -0.0025(5) -0.0122(6) -0.0047(5)
C17 0.0255(7) 0.0268(7) 0.0246(7) 0.0017(5) -0.0030(5) 0.0003(5)
C18 0.0246(6) 0.0219(6) 0.0264(7) -0.0006(5) -0.0053(5) -0.0035(5)
C19 0.0226(6) 0.0345(8) 0.0244(7) 0.0069(6) -0.0059(5) -0.0044(6)
C20 0.0260(7) 0.0361(8) 0.0263(7) 0.0044(6) -0.0041(6) -0.0019(6)
C21 0.0274(7) 0.0440(9) 0.0354(8) 0.0141(7) -0.0043(6) 0.0017(7)
C22 0.0297(8) 0.0690(13) 0.0441(10) 0.0277(9) -0.0152(7) -0.0132(8)
C23 0.0460(10) 0.0736(14) 0.0500(11) 0.0216(10) -0.0275(9) -0.0333(10)
C24 0.0422(9) 0.0428(9) 0.0402(9) 0.0139(7) -0.0148(7) -0.0201(7)

loop_
_atom_type_symbol
_atom_type_description
_atom_type_scat_dispersion_real
_atom_type_scat_dispersion_imag
_atom_type_scat_source
C C 0.0033 0.0016 'International Tables Vol C Tables 4.2.6.8 and 6.1.1.4'
H H 0.0000 0.0000 'International Tables Vol C Tables 4.2.6.8 and 6.1.1.4'
F F 0.0171 0.0103 'International Tables Vol C Tables 4.2.6.8 and 6.1.1.4'
N N 0.0061 0.0033 'International Tables Vol C Tables 4.2.6.8 and 6.1.1.4'
O O 0.0106 0.0060 'International Tables Vol C Tables 4.2.6.8 and 6.1.1.4'

loop_
_geom_angle_atom_site_label_1
_geom_angle_atom_site_label_2
_geom_angle_atom_site_label_3
_geom_angle
C17 N1 C19 123.19(12)
C18 N1 C17 113.22(11)
C18 N1 C19 123.45(12)
C2 C1 C6 118.51(13)
C10 C1 C2 123.64(13)
C10 C1 C6 117.85(12)
C1 C2 H2 119.6
C3 C2 C1 120.88(13)
C3 C2 H2 119.6
C2 C3 H3 119.7
C2 C3 C4 120.53(14)
C4 C3 H3 119.7
C3 C4 H4 119.8
C5 C4 C3 120.34(14)
C5 C4 H4 119.8
C4 C5 H5 119.5
C4 C5 C6 120.94(14)
C6 C5 H5 119.5
C5 C6 C1 118.79(13)
C7 C6 C1 119.57(13)
C7 C6 C5 121.62(13)
C6 C7 H7 119.4
C8 C7 C6 121.11(13)
C8 C7 H7 119.4
C7 C8 H8 120.3
C7 C8 C9 119.40(13)
C9 C8 H8 120.3
C8 C9 C14 125.11(12)
C10 C9 C8 121.22(13)
C10 C9 C14 113.64(12)
C1 C10 C11 126.19(12)
C9 C10 C1 120.82(12)
C9 C10 C11 112.96(12)
C10 C11 H11 112.4
C10 C11 C12 103.98(10)
C12 C11 H11 112.4
C16 C11 C10 108.45(11)
C16 C11 H11 112.4
C16 C11 C12 106.62(11)
C11 C12 H12 110.0
C13 C12 C11 109.53(11)
C13 C12 H12 110.0
C17 C12 C11 111.76(11)
C17 C12 H12 110.0
C17 C12 C13 105.36(11)
C12 C13 H13 110.5
C12 C13 C14 109.09(11)
C14 C13 H13 110.5
C18 C13 C12 105.06(11)
C18 C13 H13 110.5
C18 C13 C14 111.19(11)
C9 C14 C13 104.57(11)
C9 C14 H14 112.4
C13 C14 H14 112.4
C15 C14 C9 108.53(11)
C15 C14 C13 106.17(11)
C15 C14 H14 112.4
C14 C15 H15 122.9
C16 C15 C14 114.29(13)
C16 C15 H15 122.9
C11 C16 H16 122.8
C15 C16 C11 114.42(13)
C15 C16 H16 122.8
O2 C17 N1 123.89(13)
O2 C17 C12 128.15(13)
N1 C17 C12 107.96(11)
O1 C18 N1 123.86(13)
O1 C18 C13 127.83(13)
N1 C18 C13 108.30(11)
C20 C19 N1 121.65(13)
C24 C19 N1 121.60(14)
C24 C19 C20 116.75(14)
F1 C20 C19 118.06(13)
F1 C20 C21 119.31(15)
C21 C20 C19 122.61(16)
C20 C21 H21 120.9
C22 C21 C20 118.27(17)
C22 C21 H21 120.9
C21 C22 H22 119.3
C21 C22 C23 121.32(16)
C23 C22 H22 119.3
C22 C23 H23 120.7
C22 C23 C24 118.67(17)
C24 C23 H23 120.7
F2 C24 C19 117.69(15)
F2 C24 C23 119.93(16)
C19 C24 C23 122.37(17)

loop_
_geom_bond_atom_site_label_1
_geom_bond_atom_site_label_2
_geom_bond_distance
F1 C20 1.3443(19)
F2 C24 1.350(2)
O1 C18 1.2081(17)
O2 C17 1.2040(18)
N1 C17 1.4054(18)
N1 C18 1.3952(18)
N1 C19 1.4238(17)
C1 C2 1.4214(19)
C1 C6 1.4317(19)
C1 C10 1.4172(19)
C2 H2 0.9300
C2 C3 1.366(2)
C3 H3 0.9300
C3 C4 1.412(2)
C4 H4 0.9300
C4 C5 1.364(2)
C5 H5 0.9300
C5 C6 1.421(2)
C6 C7 1.418(2)
C7 H7 0.9300
C7 C8 1.369(2)
C8 H8 0.9300
C8 C9 1.4078(19)
C9 C10 1.3773(19)
C9 C14 1.5175(19)
C10 C11 1.5215(18)
C11 H11 0.9800
C11 C12 1.5652(19)
C11 C16 1.517(2)
C12 H12 0.9800
C12 C13 1.5433(19)
C12 C17 1.5122(19)
C13 H13 0.9800
C13 C14 1.5671(19)
C13 C18 1.5144(19)
C14 H14 0.9800
C14 C15 1.514(2)
C15 H15 0.9300
C15 C16 1.329(2)
C16 H16 0.9300
C19 C20 1.388(2)
C19 C24 1.380(2)
C20 C21 1.381(2)
C21 H21 0.9300
C21 C22 1.375(3)
C22 H22 0.9300
C22 C23 1.377(3)
C23 H23 0.9300
C23 C24 1.381(2)

loop_
_geom_torsion_atom_site_label_1
_geom_torsion_atom_site_label_2
_geom_torsion_atom_site_label_3
_geom_torsion_atom_site_label_4
_geom_torsion
F1 C20 C21 C22 179.33(14)
N1 C19 C20 F1 1.1(2)
N1 C19 C20 C21 179.61(14)
N1 C19 C24 F2 -1.1(2)
N1 C19 C24 C23 179.42(16)
C1 C2 C3 C4 0.6(2)
C1 C6 C7 C8 -1.0(2)
C1 C10 C11 C12 116.85(14)
C1 C10 C11 C16 -129.96(14)
C2 C1 C6 C5 -0.23(19)
C2 C1 C6 C7 -178.68(12)
C2 C1 C10 C9 179.44(12)
C2 C1 C10 C11 1.7(2)
C2 C3 C4 C5 -0.1(2)
C3 C4 C5 C6 -0.6(2)
C4 C5 C6 C1 0.8(2)
C4 C5 C6 C7 179.20(13)
C5 C6 C7 C8 -179.37(13)
C6 C1 C2 C3 -0.5(2)
C6 C1 C10 C9 -1.13(19)
C6 C1 C10 C11 -178.86(12)
C6 C7 C8 C9 -0.7(2)
C7 C8 C9 C10 1.5(2)
C7 C8 C9 C14 179.27(13)
C8 C9 C10 C1 -0.5(2)
C8 C9 C10 C11 177.48(12)
C8 C9 C14 C13 -116.51(14)
C8 C9 C14 C15 130.50(14)
C9 C10 C11 C12 -61.03(14)
C9 C10 C11 C16 52.16(15)
C9 C14 C15 C16 52.60(16)
C10 C1 C2 C3 178.97(13)
C10 C1 C6 C5 -179.69(12)
C10 C1 C6 C7 1.86(19)
C10 C9 C14 C13 61.43(14)
C10 C9 C14 C15 -51.57(15)
C10 C11 C12 C13 59.83(13)
C10 C11 C12 C17 176.20(11)
C10 C11 C16 C15 -52.33(16)
C11 C12 C13 C14 -1.72(14)
C11 C12 C13 C18 117.56(12)
C11 C12 C17 O2 61.8(2)
C11 C12 C17 N1 -117.51(13)
C12 C11 C16 C15 59.10(15)
C12 C13 C14 C9 -57.27(14)
C12 C13 C14 C15 57.39(14)
C12 C13 C18 O1 -175.47(14)
C12 C13 C18 N1 3.32(14)
C13 C12 C17 O2 -179.35(16)
C13 C12 C17 N1 1.37(15)
C13 C14 C15 C16 -59.33(15)
C14 C9 C10 C1 -178.56(12)
C14 C9 C10 C11 -0.55(16)
C14 C13 C18 O1 -57.60(19)
C14 C13 C18 N1 121.19(12)
C14 C15 C16 C11 -0.37(18)
C16 C11 C12 C13 -54.67(14)
C16 C11 C12 C17 61.70(14)
C17 N1 C18 O1 176.20(14)
C17 N1 C18 C13 -2.65(16)
C17 N1 C19 C20 113.91(16)
C17 N1 C19 C24 -65.9(2)
C17 C12 C13 C14 -122.07(12)
C17 C12 C13 C18 -2.79(14)
C18 N1 C17 O2 -178.54(15)
C18 N1 C17 C12 0.78(16)
C18 N1 C19 C20 -70.69(19)
C18 N1 C19 C24 109.48(17)
C18 C13 C14 C9 -172.68(11)
C18 C13 C14 C15 -58.02(14)
C19 N1 C17 O2 -2.7(2)
C19 N1 C17 C12 176.61(12)
C19 N1 C18 O1 0.4(2)
C19 N1 C18 C13 -178.47(12)
C19 C20 C21 C22 0.9(2)
C20 C19 C24 F2 179.07(14)
C20 C19 C24 C23 -0.4(2)
C20 C21 C22 C23 -0.2(3)
C21 C22 C23 C24 -0.7(3)
C22 C23 C24 F2 -178.44(17)
C22 C23 C24 C19 1.0(3)
C24 C19 C20 F1 -179.04(14)
C24 C19 C20 C21 -0.5(2)
